data_4311689
loop_
_publ_author_name
'Glen G. Briand'
'Neil Burford'
'Melanie D. Eelman'
'Nadia Aumeerally'
'Luke Chen'
'T. Stanley Cameron'
'Katherine N. Robertson'

_publ_section_title
;
 Identification, Isolation, and Characterization of Cysteinate and
 Thiolactate Complexes of Bismuth
;
_journal_name_full 'Inorganic Chemistry'
_journal_page_first 6495
_journal_page_last 6500
_journal_paper_doi 10.1021/ic049594n
_journal_volume 43
_journal_year 2004
_chemical_absolute_configuration ad
_chemical_formula_moiety 'C7 H14 Bi N O2 S2'
_chemical_formula_sum 'C7 H14 Bi N O2 S2'
_chemical_formula_weight 417.29
_chemical_name_systematic
;

 ?

;
_space_group_IT_number 4
_symmetry_cell_setting monoclinic
_symmetry_Int_Tables_number 4
_symmetry_space_group_name_Hall 'P 2yb'
_symmetry_space_group_name_H-M 'P 1 21 1'
_atom_sites_solution_hydrogens geom
_atom_sites_solution_primary direct
_atom_sites_solution_secondary difmap
_audit_creation_method SHELXL-97
_cell_angle_alpha 90.00
_cell_angle_beta 111.89(5)
_cell_angle_gamma 90.00
_cell_formula_units_Z 2
_cell_length_a 8.847(6)
_cell_length_b 7.434(5)
_cell_length_c 9.510(6)
_cell_measurement_reflns_used 25
_cell_measurement_temperature 293(2)
_cell_measurement_theta_max 40.1
_cell_measurement_theta_min 38.8
_cell_volume 580.4(7)
_computing_cell_refinement 'MSC/AFC Diffractometer Control'
_computing_data_collection 'MSC/AFC Diffractometer Control'
_computing_data_reduction
;

teXsan for Windows version 1.05 (MSC, 1997-1999)

;
_computing_structure_refinement 'SHELXL-97 (Sheldrick, 1997)'
_computing_structure_solution
;

SIR92 (Altomare, et. al. 1994)

;
_diffrn_ambient_temperature 293(2)
_diffrn_measured_fraction_theta_full 0.987
_diffrn_measured_fraction_theta_max 0.987
_diffrn_measurement_device 'Rigaku AFC5R'
_diffrn_measurement_method \w-2\q
_diffrn_orient_matrix_UB_11 0.08851
_diffrn_orient_matrix_UB_12 0.02501
_diffrn_orient_matrix_UB_13 0.10025
_diffrn_orient_matrix_UB_21 0.08304
_diffrn_orient_matrix_UB_22 -0.01009
_diffrn_orient_matrix_UB_23 -0.04773
_diffrn_orient_matrix_UB_31 -0.01044
_diffrn_orient_matrix_UB_32 0.13179
_diffrn_orient_matrix_UB_33 -0.02267
_diffrn_radiation_detector 'scintillation counter'
_diffrn_radiation_monochromator graphite
_diffrn_radiation_source 'Rigaku rotating anode'
_diffrn_radiation_type CuK\a
_diffrn_radiation_wavelength 1.54178
_diffrn_reflns_av_R_equivalents 0.0698
_diffrn_reflns_av_sigmaI/netI 0.0274
_diffrn_reflns_limit_h_max 10
_diffrn_reflns_limit_h_min 0
_diffrn_reflns_limit_k_max 8
_diffrn_reflns_limit_k_min 0
_diffrn_reflns_limit_l_max 10
_diffrn_reflns_limit_l_min -11
_diffrn_reflns_number 1096
_diffrn_reflns_reduction_process 'Lp corrections applied'
_diffrn_reflns_theta_full 63.88
_diffrn_reflns_theta_max 63.88
_diffrn_reflns_theta_min 5.01
_diffrn_standards_decay_% 2.98
_diffrn_standards_interval_count 150
_diffrn_standards_number 3
_exptl_absorpt_coefficient_mu 33.092
_exptl_absorpt_correction_T_max 1.000
_exptl_absorpt_correction_T_min 0.602
_exptl_absorpt_correction_type psi-scan
_exptl_absorpt_process_details
;

North,Phillips & Matthews, 1968

;
_exptl_crystal_colour 'light yellow'
_exptl_crystal_density_diffrn 2.388
_exptl_crystal_density_meas ?
_exptl_crystal_description 'cut from a needle'
_exptl_crystal_F_000 388
_exptl_crystal_size_max 0.16
_exptl_crystal_size_mid 0.08
_exptl_crystal_size_min 0.06
_refine_diff_density_max 1.916
_refine_diff_density_min -1.942
_refine_diff_density_rms 0.313
_refine_ls_abs_structure_details
;

Flack H D (1983), Acta Cryst. A39, 876-881

;
_refine_ls_abs_structure_Flack 0.03(5)
_refine_ls_extinction_method none
_refine_ls_goodness_of_fit_ref 1.098
_refine_ls_hydrogen_treatment noref
_refine_ls_matrix_type full
_refine_ls_number_constraints 0
_refine_ls_number_parameters 68
_refine_ls_number_reflns 1026
_refine_ls_number_restraints 15
_refine_ls_restrained_S_all 1.096
_refine_ls_R_factor_all 0.0497
_refine_ls_R_factor_gt 0.0484
_refine_ls_shift/su_max 0.000
_refine_ls_shift/su_mean 0.000
_refine_ls_structure_factor_coef Fsqd
_refine_ls_weighting_details
;

w=1/[\s^2^(Fo^2^)+(0.0773P)^2^+12.7585P] where P=(Fo^2^+2Fc^2^)/3

;
_refine_ls_weighting_scheme calc
_refine_ls_wR_factor_gt 0.1258
_refine_ls_wR_factor_ref 0.1272
_reflns_number_gt 988
_reflns_number_total 1026
_reflns_threshold_expression >2sigma(I)
_cod_data_source_file ic049594nsi20040326_094550_2.cif
_cod_data_source_block nadia11b
_cod_original_cell_volume 580.3(7)
_cod_original_sg_symbol_Hall 'P 2yb '
_cod_original_sg_symbol_H-M 'P 21 '
_cod_database_code 4311689

loop_
_symmetry_equiv_pos_as_xyz
'x, y, z'
'-x, y+1/2, -z'

loop_
_atom_site_label
_atom_site_type_symbol
_atom_site_fract_x
_atom_site_fract_y
_atom_site_fract_z
_atom_site_U_iso_or_equiv
_atom_site_adp_type
_atom_site_occupancy
_atom_site_symmetry_multiplicity
_atom_site_calc_flag
_atom_site_refinement_flags
_atom_site_disorder_assembly
_atom_site_disorder_group
Bi1 Bi 0.10792(7) 0.7074(4) 0.55650(7) 0.0268(3) Uani 1 1 d . . .
S1 S 0.1477(7) 0.4940(10) 0.3635(7) 0.0393(15) Uani 1 1 d . . .
S2 S 0.2507(7) 0.9815(10) 0.5046(7) 0.0401(15) Uani 1 1 d . . .
O1 O -0.080(2) 0.819(2) 0.3342(18) 0.033(3) Uiso 1 1 d U . .
O2 O -0.2230(19) 0.759(2) 0.0984(19) 0.039(4) Uiso 1 1 d U . .
N1 N 0.400(2) 0.6647(19) 0.742(2) 0.034(4) Uiso 1 1 d DU . .
C1 C -0.101(2) 0.744(3) 0.209(2) 0.034(3) Uiso 1 1 d DU . .
C2 C 0.048(3) 0.654(3) 0.203(3) 0.045(4) Uiso 1 1 d DU . .
H2 H 0.1276 0.7504 0.2167 0.054 Uiso 1 1 calc R . .
C3 C 0.034(5) 0.560(5) 0.058(3) 0.067(7) Uiso 1 1 d DU . .
H3A H -0.0102 0.6422 -0.0255 0.100 Uiso 1 1 calc R . .
H3B H -0.0357 0.4576 0.0423 0.100 Uiso 1 1 calc R . .
H3C H 0.1404 0.5219 0.0644 0.100 Uiso 1 1 calc R . .
C4 C 0.436(3) 0.982(3) 0.676(3) 0.041(5) Uiso 1 1 d DU . .
H4A H 0.5152 1.0624 0.6619 0.049 Uiso 1 1 calc R . .
H4B H 0.4103 1.0260 0.7605 0.049 Uiso 1 1 calc R . .
C5 C 0.508(3) 0.796(3) 0.712(3) 0.039(4) Uiso 1 1 d DU . .
H5A H 0.5349 0.7539 0.6279 0.047 Uiso 1 1 calc R . .
H5B H 0.6086 0.8034 0.8003 0.047 Uiso 1 1 calc R . .
C6 C 0.382(3) 0.676(3) 0.889(2) 0.027(5) Uiso 1 1 d DU . .
H6A H 0.3353 0.7895 0.8975 0.041 Uiso 1 1 calc R . .
H6B H 0.4874 0.6642 0.9689 0.041 Uiso 1 1 calc R . .
H6C H 0.3127 0.5803 0.8968 0.041 Uiso 1 1 calc R . .
C7 C 0.463(3) 0.483(3) 0.736(3) 0.044(6) Uiso 1 1 d DU . .
H7A H 0.3998 0.3965 0.7650 0.067 Uiso 1 1 calc R . .
H7B H 0.5748 0.4760 0.8037 0.067 Uiso 1 1 calc R . .
H7C H 0.4556 0.4583 0.6343 0.067 Uiso 1 1 calc R . .

loop_
_atom_site_aniso_label
_atom_site_aniso_U_11
_atom_site_aniso_U_22
_atom_site_aniso_U_33
_atom_site_aniso_U_23
_atom_site_aniso_U_13
_atom_site_aniso_U_12
Bi1 0.0117(4) 0.0438(5) 0.0220(4) 0.0014(6) 0.0028(3) 0.0013(6)
S1 0.021(3) 0.062(4) 0.034(3) -0.002(3) 0.008(2) 0.010(3)
S2 0.026(3) 0.050(4) 0.042(3) 0.009(3) 0.010(3) 0.001(3)

loop_
_atom_type_symbol
_atom_type_description
_atom_type_scat_dispersion_real
_atom_type_scat_dispersion_imag
_atom_type_scat_source
C C 0.0181 0.0091 'International Tables Vol C Tables 4.2.6.8 and 6.1.1.4'
H H 0.0000 0.0000 'International Tables Vol C Tables 4.2.6.8 and 6.1.1.4'
O O 0.0492 0.0322 'International Tables Vol C Tables 4.2.6.8 and 6.1.1.4'
S S 0.3331 0.5567 'International Tables Vol C Tables 4.2.6.8 and 6.1.1.4'
N N 0.0311 0.0180 'International Tables Vol C Tables 4.2.6.8 and 6.1.1.4'
Bi Bi -4.0111 8.9310 'International Tables Vol C Tables 4.2.6.8 and 6.1.1.4'

loop_
_geom_angle_atom_site_label_1
_geom_angle_atom_site_label_2
_geom_angle_atom_site_label_3
_geom_angle
_geom_angle_site_symmetry_1
_geom_angle_site_symmetry_3
_geom_angle_publ_flag
O1 Bi1 S2 76.9(4) . . ?
O1 Bi1 S1 79.0(4) . . ?
S2 Bi1 S1 98.5(2) . . ?
O1 Bi1 N1 151.5(5) . . ?
S2 Bi1 N1 77.6(4) . . ?
S1 Bi1 N1 92.6(4) . . ?
C2 S1 Bi1 92.4(7) . . ?
C4 S2 Bi1 99.9(9) . . ?
C1 O1 Bi1 120.3(14) . . ?
C6 N1 C5 117.2(17) . . ?
C6 N1 C7 105.6(17) . . ?
C5 N1 C7 108.7(17) . . ?
C6 N1 Bi1 102.2(12) . . ?
C5 N1 Bi1 110.3(13) . . ?
C7 N1 Bi1 112.8(15) . . ?
O2 C1 O1 123.3(19) . . ?
O2 C1 C2 122(2) . . ?
O1 C1 C2 114.1(18) . . ?
C1 C2 C3 118(2) . . ?
C1 C2 S1 114.0(17) . . ?
C3 C2 S1 108(2) . . ?
C1 C2 H2 105.4 . . ?
C3 C2 H2 105.4 . . ?
S1 C2 H2 105.4 . . ?
C2 C3 H3A 109.5 . . ?
C2 C3 H3B 109.5 . . ?
H3A C3 H3B 109.5 . . ?
C2 C3 H3C 109.5 . . ?
H3A C3 H3C 109.5 . . ?
H3B C3 H3C 109.5 . . ?
C5 C4 S2 111.5(18) . . ?
C5 C4 H4A 109.3 . . ?
S2 C4 H4A 109.3 . . ?
C5 C4 H4B 109.3 . . ?
S2 C4 H4B 109.3 . . ?
H4A C4 H4B 108.0 . . ?
N1 C5 C4 113.9(19) . . ?
N1 C5 H5A 108.8 . . ?
C4 C5 H5A 108.8 . . ?
N1 C5 H5B 108.8 . . ?
C4 C5 H5B 108.8 . . ?
H5A C5 H5B 107.7 . . ?
N1 C6 H6A 109.5 . . ?
N1 C6 H6B 109.5 . . ?
H6A C6 H6B 109.5 . . ?
N1 C6 H6C 109.5 . . ?
H6A C6 H6C 109.5 . . ?
H6B C6 H6C 109.5 . . ?
N1 C7 H7A 109.5 . . ?
N1 C7 H7B 109.5 . . ?
H7A C7 H7B 109.5 . . ?
N1 C7 H7C 109.5 . . ?
H7A C7 H7C 109.5 . . ?
H7B C7 H7C 109.5 . . ?

loop_
_geom_bond_atom_site_label_1
_geom_bond_atom_site_label_2
_geom_bond_distance
_geom_bond_site_symmetry_2
_geom_bond_publ_flag
Bi1 O1 2.303(17) . ?
Bi1 S2 2.541(7) . ?
Bi1 S1 2.548(7) . ?
Bi1 N1 2.55(2) . ?
S1 C2 1.87(3) . ?
S2 C4 1.83(3) . ?
O1 C1 1.27(3) . ?
O2 C1 1.20(3) . ?
N1 C6 1.464(14) . ?
N1 C5 1.467(14) . ?
N1 C7 1.470(14) . ?
C1 C2 1.499(14) . ?
C2 C3 1.512(15) . ?
C2 H2 0.9800 . ?
C3 H3A 0.9600 . ?
C3 H3B 0.9600 . ?
C3 H3C 0.9600 . ?
C4 C5 1.504(14) . ?
C4 H4A 0.9700 . ?
C4 H4B 0.9700 . ?
C5 H5A 0.9700 . ?
C5 H5B 0.9700 . ?
C6 H6A 0.9600 . ?
C6 H6B 0.9600 . ?
C6 H6C 0.9600 . ?
C7 H7A 0.9600 . ?
C7 H7B 0.9600 . ?
C7 H7C 0.9600 . ?

loop_
_geom_torsion_atom_site_label_1
_geom_torsion_atom_site_label_2
_geom_torsion_atom_site_label_3
_geom_torsion_atom_site_label_4
_geom_torsion
_geom_torsion_site_symmetry_1
_geom_torsion_site_symmetry_2
_geom_torsion_site_symmetry_3
_geom_torsion_site_symmetry_4
_geom_torsion_publ_flag
O1 Bi1 S1 C2 19.0(9) . . . . ?
S2 Bi1 S1 C2 -55.7(8) . . . . ?
N1 Bi1 S1 C2 -133.6(9) . . . . ?
O1 Bi1 S2 C4 175.5(10) . . . . ?
S1 Bi1 S2 C4 -107.9(9) . . . . ?
N1 Bi1 S2 C4 -17.1(9) . . . . ?
S2 Bi1 O1 C1 103.6(16) . . . . ?
S1 Bi1 O1 C1 2.1(16) . . . . ?
N1 Bi1 O1 C1 77(2) . . . . ?
O1 Bi1 N1 C6 142.9(13) . . . . ?
S2 Bi1 N1 C6 116.4(11) . . . . ?
S1 Bi1 N1 C6 -145.5(11) . . . . ?
O1 Bi1 N1 C5 17.5(19) . . . . ?
S2 Bi1 N1 C5 -9.0(13) . . . . ?
S1 Bi1 N1 C5 89.1(13) . . . . ?
O1 Bi1 N1 C7 -104.2(17) . . . . ?
S2 Bi1 N1 C7 -130.8(14) . . . . ?
S1 Bi1 N1 C7 -32.7(14) . . . . ?
Bi1 O1 C1 O2 157.9(19) . . . . ?
Bi1 O1 C1 C2 -30(3) . . . . ?
O2 C1 C2 C3 -8(4) . . . . ?
O1 C1 C2 C3 -180(3) . . . . ?
O2 C1 C2 S1 -136(2) . . . . ?
O1 C1 C2 S1 52(3) . . . . ?
Bi1 S1 C2 C1 -41.8(18) . . . . ?
Bi1 S1 C2 C3 -175(2) . . . . ?
Bi1 S2 C4 C5 45.5(19) . . . . ?
C6 N1 C5 C4 -75(3) . . . . ?
C7 N1 C5 C4 165(2) . . . . ?
Bi1 N1 C5 C4 41(2) . . . . ?
S2 C4 C5 N1 -62(3) . . . . ?
